data_7237634
loop_
_publ_author_name
'Zhao, Yifang'
'Wan, Meng-Yan'
'Bai, Jian-Ping'
'Zeng, Heng'
'Lu, Weigang'
'Li, Dan'

_publ_section_title
;
 pH-Modulated luminescence switching in a Eu-MOF: rapid detection of
 acidic amino acids
;
_journal_issue 18
_journal_name_full 'Journal of Materials Chemistry A'
_journal_page_first 11127
_journal_paper_doi 10.1039/C9TA00384C
_journal_volume 7
_journal_year 2019
_chemical_formula_sum 'C45 H39 Eu2 N3 O15'
_chemical_formula_weight 1165.71
_space_group_crystal_system monoclinic
_space_group_IT_number 14
_space_group_name_Hall '-P 2yn'
_space_group_name_H-M_alt 'P 1 21/n 1'
_atom_sites_solution_hydrogens geom
_audit_creation_method SHELXL-2018/3
_audit_update_record
;
2019-01-06 deposited with the CCDC.	2019-04-02 downloaded from the CCDC.
;
_cell_angle_alpha 90
_cell_angle_beta 100.5340(10)
_cell_angle_gamma 90
_cell_formula_units_Z 4
_cell_length_a 11.93700(10)
_cell_length_b 21.89300(10)
_cell_length_c 16.57120(10)
_cell_measurement_reflns_used 15090
_cell_measurement_temperature 149.99(10)
_cell_measurement_theta_max 77.9640
_cell_measurement_theta_min 4.229
_cell_volume 4257.68(5)
_computing_structure_refinement 'SHELXL-2018/3 (Sheldrick, 2018)'
_computing_structure_solution 'SHELXT 2014/5 (Sheldrick, 2014)'
_diffrn_ambient_temperature 149.99(10)
_diffrn_measured_fraction_theta_full 0.999
_diffrn_measured_fraction_theta_max 0.971
_diffrn_measurement_device_type 'XtaLAB AFC12 (RINC): Kappa single'
_diffrn_radiation_type CuK\a
_diffrn_radiation_wavelength 1.54184
_diffrn_reflns_av_R_equivalents 0.0283
_diffrn_reflns_av_unetI/netI 0.0254
_diffrn_reflns_Laue_measured_fraction_full 0.999
_diffrn_reflns_Laue_measured_fraction_max 0.971
_diffrn_reflns_limit_h_max 15
_diffrn_reflns_limit_h_min -14
_diffrn_reflns_limit_k_max 26
_diffrn_reflns_limit_k_min -27
_diffrn_reflns_limit_l_max 20
_diffrn_reflns_limit_l_min -14
_diffrn_reflns_number 31694
_diffrn_reflns_point_group_measured_fraction_full 0.999
_diffrn_reflns_point_group_measured_fraction_max 0.971
_diffrn_reflns_theta_full 67.684
_diffrn_reflns_theta_max 78.405
_diffrn_reflns_theta_min 3.381
_exptl_absorpt_coefficient_mu 21.528
_exptl_absorpt_correction_T_max 1.00000
_exptl_absorpt_correction_T_min 0.45683
_exptl_absorpt_correction_type ??multi-scan'
_exptl_absorpt_process_details
;
CrysAlisPro 1.171.39.33c (Rigaku Oxford Diffraction, 2017)
Empirical absorption correction using spherical harmonics,
 implemented in SCALE3 ABSPACK scaling algorithm.
;
_exptl_crystal_colour ??colorless??
_exptl_crystal_density_diffrn 1.819
_exptl_crystal_description ??block-like??
_exptl_crystal_F_000 2304
_exptl_crystal_size_max 0.08
_exptl_crystal_size_mid 0.06
_exptl_crystal_size_min 0.02
_refine_diff_density_max 0.892
_refine_diff_density_min -0.947
_refine_diff_density_rms 0.103
_refine_ls_extinction_method none
_refine_ls_goodness_of_fit_ref 1.103
_refine_ls_hydrogen_treatment constr
_refine_ls_matrix_type full
_refine_ls_number_parameters 592
_refine_ls_number_reflns 8885
_refine_ls_number_restraints 0
_refine_ls_restrained_S_all 1.103
_refine_ls_R_factor_all 0.0341
_refine_ls_R_factor_gt 0.0310
_refine_ls_shift/su_max 0.002
_refine_ls_shift/su_mean 0.000
_refine_ls_structure_factor_coef Fsqd
_refine_ls_weighting_details 'w=1/[\s^2^(Fo^2^)+(0.0561P)^2^+1.2207P] where P=(Fo^2^+2Fc^2^)/3'
_refine_ls_weighting_scheme calc
_refine_ls_wR_factor_gt 0.0912
_refine_ls_wR_factor_ref 0.0932
_reflns_Friedel_coverage 0.000
_reflns_number_gt 7963
_reflns_number_total 8885
_reflns_threshold_expression 'I > 2\s(I)'
_cod_data_source_file c9ta00384c2.cif
_cod_data_source_block Eu-MOF
_cod_original_sg_symbol_H-M 'P 21/n'
_cod_database_code 7237634
_shelx_shelxl_version_number 2018/3
_shelx_space_group_comment
;
The symmetry employed for this shelxl refinement is uniquely defined
by the following loop, which should always be used as a source of
symmetry information in preference to the above space-group names.
They are only intended as comments.
;
_exptl_absorpt_special_details
;
CrysAlisPro 1.171.39.33c (Rigaku Oxford Diffraction, 2017)
Empirical absorption correction using spherical harmonics,
 implemented in SCALE3 ABSPACK scaling algorithm.
;

loop_
_space_group_symop_operation_xyz
'x, y, z'
'-x+1/2, y+1/2, -z+1/2'
'-x, -y, -z'
'x-1/2, -y-1/2, z-1/2'

loop_
_atom_site_label
_atom_site_type_symbol
_atom_site_fract_x
_atom_site_fract_y
_atom_site_fract_z
_atom_site_U_iso_or_equiv
_atom_site_adp_type
_atom_site_occupancy
_atom_site_site_symmetry_order
_atom_site_calc_flag
_atom_site_refinement_flags_posn
_atom_site_refinement_flags_adp
Eu00 Eu 0.03475(2) 0.45965(2) 0.40215(2) 0.01007(6) Uani 1 1 d . .
Eu1 Eu 0.96390(2) 0.45682(2) 0.09414(2) 0.01007(6) Uani 1 1 d . .
O003 O -0.06760(14) 0.43545(8) 0.50504(10) 0.0152(3) Uani 1 1 d . .
O004 O 0.12082(15) 0.44438(9) 0.29297(11) 0.0182(4) Uani 1 1 d . .
O005 O -0.43363(14) 0.06254(8) 0.48893(10) 0.0143(3) Uani 1 1 d . .
O006 O -0.14011(17) 0.44709(8) 0.61717(11) 0.0196(4) Uani 1 1 d . .
O007 O 0.80643(16) 0.45155(8) 0.98510(11) 0.0186(4) Uani 1 1 d . .
O008 O 0.12387(15) 0.47394(8) 0.62885(10) 0.0177(3) Uani 1 1 d . .
O009 O 0.86925(14) 0.48144(8) 0.87222(10) 0.0171(3) Uani 1 1 d . .
O00A O 0.86568(15) 0.43245(9) 0.19427(10) 0.0195(4) Uani 1 1 d . .
O00B O 0.88312(14) 0.40246(8) 0.32403(10) 0.0174(3) Uani 1 1 d . .
O00C O 0.18765(16) 0.44897(9) 0.51446(11) 0.0188(4) Uani 1 1 d . .
O00D O -0.36619(17) 0.05058(8) 0.37499(11) 0.0194(4) Uani 1 1 d . .
O00E O 0.91511(16) 0.34822(8) 0.06395(11) 0.0235(4) Uani 1 1 d . .
O00F O 0.10294(14) 0.39368(8) 0.17513(10) 0.0156(3) Uani 1 1 d . .
O00G O 0.09103(15) 0.35275(8) 0.40842(11) 0.0229(4) Uani 1 1 d . .
C00H C -0.3760(2) 0.08161(11) 0.43647(15) 0.0148(5) Uani 1 1 d . .
N00I N 0.9067(2) 0.24890(10) 0.10276(15) 0.0290(5) Uani 1 1 d . .
C00J C -0.1270(2) 0.41614(11) 0.55607(15) 0.0153(5) Uani 1 1 d . .
N00K N 0.99513(16) 0.31712(13) 0.75455(12) 0.0280(6) Uani 1 1 d . .
C00L C -0.1813(2) 0.35406(11) 0.54397(14) 0.0157(5) Uani 1 1 d . .
C00M C 0.8258(2) 0.41256(11) 0.25423(14) 0.0140(5) Uani 1 1 d . .
C00N C 0.2012(2) 0.45813(10) 0.59066(18) 0.0160(5) Uani 1 1 d . .
O00O O 1.11867(19) 0.32153(11) 0.66520(13) 0.0443(5) Uani 1 1 d . .
C00P C 0.1601(2) 0.41186(11) 0.24243(14) 0.0139(5) Uani 1 1 d . .
C00Q C -0.3204(2) 0.14347(11) 0.44815(14) 0.0154(5) Uani 1 1 d . .
N00R N 0.1106(2) 0.25453(10) 0.44884(15) 0.0302(5) Uani 1 1 d . .
C00S C -0.1721(2) 0.31963(12) 0.47610(14) 0.0167(5) Uani 1 1 d . .
H00S H -0.133707 0.335253 0.436631 0.020 Uiso 1 1 calc R U
C00T C 0.5812(2) 0.44725(12) 0.90044(16) 0.0192(5) Uani 1 1 d . .
H00T H 0.593811 0.445882 0.957481 0.023 Uiso 1 1 calc R U
C00U C -0.2209(2) 0.26041(12) 0.46591(14) 0.0169(5) Uani 1 1 d . .
C00V C 0.69948(19) 0.40148(11) 0.23917(14) 0.0149(4) Uani 1 1 d . .
C00W C -0.2873(2) 0.27400(12) 0.59625(15) 0.0210(5) Uani 1 1 d . .
H00W H -0.324715 0.259124 0.636702 0.025 Uiso 1 1 calc R U
C00X C 0.7934(2) 0.46222(10) 0.90934(18) 0.0166(5) Uani 1 1 d . .
C00Y C 0.3204(2) 0.45108(11) 0.63923(17) 0.0168(5) Uani 1 1 d . .
C00Z C -0.2791(2) 0.23685(12) 0.52699(14) 0.0166(5) Uani 1 1 d . .
C010 C 0.9124(2) 0.30869(12) 0.11662(16) 0.0247(5) Uani 1 1 d . .
H010 H 0.914477 0.321773 0.170262 0.030 Uiso 1 1 calc R U
C011 C 0.6754(2) 0.45223(11) 0.85932(17) 0.0174(5) Uani 1 1 d . .
C012 C -0.3291(2) 0.17788(12) 0.51628(14) 0.0169(5) Uani 1 1 d . .
H012 H -0.368023 0.162385 0.555561 0.020 Uiso 1 1 calc R U
C013 C -0.2136(2) 0.22323(12) 0.39652(15) 0.0205(5) Uani 1 1 d . .
H013 H -0.175459 0.237918 0.356326 0.025 Uiso 1 1 calc R U
C014 C -0.2410(2) 0.33096(12) 0.60401(15) 0.0194(5) Uani 1 1 d . .
H014 H -0.248461 0.354943 0.649037 0.023 Uiso 1 1 calc R U
C015 C 1.0571(3) 0.34643(14) 0.70730(17) 0.0300(6) Uani 1 1 d . .
H015 H 1.053363 0.388857 0.706151 0.036 Uiso 1 1 calc R U
C016 C 0.3418(2) 0.39512(11) 0.19602(14) 0.0165(5) Uani 1 1 d . .
H016 H 0.300598 0.393407 0.142704 0.020 Uiso 1 1 calc R U
C017 C 0.4510(2) 0.44616(12) 0.77000(16) 0.0167(5) Uani 1 1 d . .
C018 C 0.5233(2) 0.44936(12) 0.64104(17) 0.0191(5) Uani 1 1 d . .
H018 H 0.584040 0.449274 0.612964 0.023 Uiso 1 1 calc R U
C019 C 0.9234(3) 0.34957(15) 0.80146(18) 0.0324(7) Uani 1 1 d . .
H01X H 0.950556 0.342933 0.858963 0.049 Uiso 1 1 calc R U
H01Y H 0.846525 0.334903 0.786876 0.049 Uiso 1 1 calc R U
H H 0.925275 0.392459 0.789695 0.049 Uiso 1 1 calc R U
C01A C 0.5235(2) 0.39400(11) 0.29170(14) 0.0158(5) Uani 1 1 d . .
C01B C 0.6375(2) 0.40155(12) 0.15768(14) 0.0187(5) Uani 1 1 d . .
H01B H 0.675960 0.404427 0.113828 0.022 Uiso 1 1 calc R U
C01C C -0.2614(2) 0.16657(12) 0.38796(15) 0.0185(5) Uani 1 1 d . .
H01C H -0.255155 0.142928 0.342359 0.022 Uiso 1 1 calc R U
C01D C 0.2849(2) 0.39827(11) 0.26094(14) 0.0160(5) Uani 1 1 d . .
C01E C 0.3387(2) 0.44837(12) 0.72331(17) 0.0171(5) Uani 1 1 d . .
H01E H 0.276786 0.447969 0.750135 0.020 Uiso 1 1 calc R U
C01F C 0.4726(2) 0.44446(13) 0.85710(16) 0.0190(5) Uani 1 1 d . .
H01F H 0.411943 0.441399 0.884968 0.023 Uiso 1 1 calc R U
C01G C 0.6437(2) 0.39648(11) 0.30462(14) 0.0151(5) Uani 1 1 d . .
H01G H 0.685527 0.394715 0.357751 0.018 Uiso 1 1 calc R U
C01H C 0.6574(2) 0.45183(11) 0.77522(17) 0.0172(5) Uani 1 1 d . .
H01H H 0.719300 0.453995 0.748456 0.021 Uiso 1 1 calc R U
C01I C 0.5453(2) 0.44815(12) 0.72840(16) 0.0164(5) Uani 1 1 d . .
C01J C 0.5215(2) 0.39742(12) 0.14333(15) 0.0190(5) Uani 1 1 d . .
H01J H 0.481455 0.396554 0.089638 0.023 Uiso 1 1 calc R U
C01K C 0.0974(2) 0.31327(12) 0.46232(15) 0.0236(5) Uani 1 1 d . .
H01K H 0.092552 0.325613 0.515276 0.028 Uiso 1 1 calc R U
C01L C 0.4622(2) 0.39400(12) 0.35751(14) 0.0183(5) Uani 1 1 d . .
H01L H 0.501676 0.391966 0.411291 0.022 Uiso 1 1 calc R U
C01M C 0.3461(2) 0.39694(12) 0.34278(15) 0.0188(5) Uani 1 1 d . .
H01M H 0.307085 0.398069 0.386451 0.023 Uiso 1 1 calc R U
C01N C 0.9070(3) 0.22397(14) 0.02134(19) 0.0386(7) Uani 1 1 d . .
H01A H 0.902563 0.256749 -0.017590 0.058 Uiso 1 1 calc R U
H01D H 0.842650 0.197389 0.006125 0.058 Uiso 1 1 calc R U
H01I H 0.976001 0.201331 0.021814 0.058 Uiso 1 1 calc R U
C01O C 0.4618(2) 0.39444(11) 0.20932(14) 0.0157(5) Uani 1 1 d . .
C01P C 0.4143(2) 0.45066(12) 0.59791(17) 0.0181(5) Uani 1 1 d . .
H01P H 0.401554 0.451280 0.540852 0.022 Uiso 1 1 calc R U
C01Q C 0.9986(3) 0.25141(18) 0.7613(2) 0.0508(10) Uani 1 1 d . .
H01Z H 0.923917 0.235093 0.741647 0.076 Uiso 1 1 calc R U
HA H 1.023121 0.240046 0.817725 0.076 Uiso 1 1 calc R U
HB H 1.050922 0.235384 0.729061 0.076 Uiso 1 1 calc R U
C01R C 0.8980(3) 0.20613(14) 0.1683(2) 0.0454(8) Uani 1 1 d . .
H01N H 0.902918 0.227936 0.219045 0.068 Uiso 1 1 calc R U
H01O H 0.958943 0.177000 0.173067 0.068 Uiso 1 1 calc R U
H01Q H 0.826234 0.185156 0.155975 0.068 Uiso 1 1 calc R U
C01S C 0.1195(3) 0.23165(15) 0.3679(2) 0.0501(9) Uani 1 1 d . .
H01R H 0.110513 0.264873 0.329420 0.075 Uiso 1 1 calc R U
H01S H 0.061056 0.201812 0.350869 0.075 Uiso 1 1 calc R U
H01T H 0.192924 0.213171 0.369895 0.075 Uiso 1 1 calc R U
C01T C 0.1121(3) 0.20943(15) 0.5134(2) 0.0472(8) Uani 1 1 d . .
H01U H 0.114493 0.229845 0.564992 0.071 Uiso 1 1 calc R U
H01V H 0.178142 0.183913 0.516494 0.071 Uiso 1 1 calc R U
H01W H 0.044620 0.184748 0.501466 0.071 Uiso 1 1 calc R U

loop_
_atom_site_aniso_label
_atom_site_aniso_U_11
_atom_site_aniso_U_22
_atom_site_aniso_U_33
_atom_site_aniso_U_23
_atom_site_aniso_U_13
_atom_site_aniso_U_12
Eu00 0.00903(10) 0.01115(10) 0.00995(9) -0.00062(4) 0.00154(6) -0.00051(4)
Eu1 0.00897(10) 0.01097(10) 0.01012(9) 0.00093(4) 0.00138(6) 0.00028(4)
O003 0.0163(8) 0.0158(9) 0.0141(8) 0.0022(7) 0.0040(6) -0.0029(7)
O004 0.0167(9) 0.0207(9) 0.0190(9) -0.0046(7) 0.0084(7) -0.0013(7)
O005 0.0158(8) 0.0142(9) 0.0136(8) 0.0026(6) 0.0045(6) -0.0012(7)
O006 0.0254(10) 0.0180(8) 0.0174(9) -0.0036(7) 0.0093(7) -0.0062(7)
O007 0.0151(9) 0.0235(10) 0.0155(9) 0.0043(7) -0.0013(7) -0.0025(7)
O008 0.0155(9) 0.0187(9) 0.0178(8) 0.0001(7) 0.0004(7) 0.0038(7)
O009 0.0160(8) 0.0192(9) 0.0154(8) -0.0008(7) 0.0008(6) -0.0037(7)
O00A 0.0157(9) 0.0266(10) 0.0175(8) 0.0062(7) 0.0064(7) 0.0012(7)
O00B 0.0148(8) 0.0214(9) 0.0154(8) -0.0004(7) 0.0009(6) -0.0033(7)
O00C 0.0151(9) 0.0240(9) 0.0158(9) -0.0034(7) -0.0009(7) 0.0026(7)
O00D 0.0252(10) 0.0171(8) 0.0179(9) -0.0038(7) 0.0090(7) -0.0062(7)
O00E 0.0247(9) 0.0171(9) 0.0267(9) 0.0037(7) -0.0005(7) -0.0021(7)
O00F 0.0117(8) 0.0193(9) 0.0151(8) -0.0010(6) 0.0003(6) 0.0026(6)
O00G 0.0236(9) 0.0180(9) 0.0263(9) 0.0034(7) 0.0019(7) 0.0028(7)
C00H 0.0154(12) 0.0123(11) 0.0165(11) -0.0001(9) 0.0021(9) -0.0022(9)
N00I 0.0310(13) 0.0164(11) 0.0400(13) 0.0001(9) 0.0081(10) -0.0026(9)
C00J 0.0145(12) 0.0148(12) 0.0161(11) 0.0012(9) 0.0013(9) -0.0032(9)
N00K 0.0278(14) 0.0176(13) 0.0387(15) -0.0006(8) 0.0066(11) 0.0005(8)
C00L 0.0126(11) 0.0167(12) 0.0172(11) 0.0015(9) 0.0015(9) -0.0011(9)
C00M 0.0153(12) 0.0106(11) 0.0167(11) -0.0027(8) 0.0045(9) -0.0007(8)
C00N 0.0148(13) 0.0120(13) 0.0201(13) 0.0008(8) 0.0006(10) 0.0013(8)
O00O 0.0433(13) 0.0541(15) 0.0369(12) -0.0010(10) 0.0114(10) 0.0064(11)
C00P 0.0135(11) 0.0137(11) 0.0149(10) 0.0050(8) 0.0035(8) -0.0003(9)
C00Q 0.0138(11) 0.0143(12) 0.0176(11) 0.0010(9) 0.0013(9) -0.0013(9)
N00R 0.0349(13) 0.0171(11) 0.0373(13) 0.0051(9) 0.0029(10) 0.0018(9)
C00S 0.0175(12) 0.0178(12) 0.0153(11) 0.0001(9) 0.0042(9) -0.0038(9)
C00T 0.0195(14) 0.0221(12) 0.0149(12) 0.0028(10) -0.0002(10) -0.0016(10)
C00U 0.0198(12) 0.0159(12) 0.0153(11) -0.0005(9) 0.0036(9) -0.0018(9)
C00V 0.0125(11) 0.0153(11) 0.0174(11) -0.0006(9) 0.0035(9) -0.0009(9)
C00W 0.0272(14) 0.0221(13) 0.0161(11) -0.0004(10) 0.0105(10) -0.0071(11)
C00X 0.0152(13) 0.0122(12) 0.0213(13) 0.0003(9) 0.0006(10) 0.0000(8)
C00Y 0.0137(13) 0.0154(12) 0.0197(13) -0.0032(9) -0.0018(10) 0.0014(9)
C00Z 0.0180(12) 0.0150(12) 0.0167(11) 0.0005(9) 0.0030(9) -0.0020(9)
C010 0.0231(13) 0.0217(13) 0.0288(13) -0.0009(10) 0.0037(10) -0.0009(10)
C011 0.0151(13) 0.0175(12) 0.0175(13) 0.0016(9) -0.0025(10) -0.0026(9)
C012 0.0201(12) 0.0163(12) 0.0144(11) 0.0008(9) 0.0033(9) -0.0044(10)
C013 0.0250(13) 0.0221(13) 0.0172(11) -0.0011(10) 0.0108(10) -0.0063(10)
C014 0.0240(13) 0.0195(13) 0.0165(11) -0.0041(9) 0.0082(9) -0.0055(10)
C015 0.0327(16) 0.0266(15) 0.0282(14) 0.0008(11) -0.0007(11) -0.0008(12)
C016 0.0143(11) 0.0202(12) 0.0146(11) -0.0011(9) 0.0017(8) 0.0005(9)
C017 0.0172(13) 0.0153(11) 0.0169(12) -0.0015(9) 0.0011(10) 0.0007(10)
C018 0.0164(13) 0.0216(13) 0.0193(13) -0.0019(10) 0.0033(10) 0.0005(10)
C019 0.0297(16) 0.0355(17) 0.0313(15) -0.0045(12) 0.0038(12) 0.0005(13)
C01A 0.0164(12) 0.0161(12) 0.0155(11) 0.0001(9) 0.0045(9) -0.0005(9)
C01B 0.0185(12) 0.0243(13) 0.0151(11) -0.0019(9) 0.0072(9) -0.0009(10)
C01C 0.0219(13) 0.0185(12) 0.0165(11) -0.0035(9) 0.0071(9) -0.0047(10)
C01D 0.0138(12) 0.0167(12) 0.0174(11) -0.0003(9) 0.0027(9) 0.0002(9)
C01E 0.0151(13) 0.0135(11) 0.0219(13) 0.0000(9) 0.0016(10) 0.0006(9)
C01F 0.0176(13) 0.0221(13) 0.0175(12) 0.0026(10) 0.0036(10) -0.0025(11)
C01G 0.0145(11) 0.0144(11) 0.0165(11) 0.0010(9) 0.0031(9) -0.0005(9)
C01H 0.0143(13) 0.0143(12) 0.0224(13) 0.0001(9) 0.0020(10) 0.0001(9)
C01I 0.0165(13) 0.0149(11) 0.0168(12) 0.0022(9) 0.0005(10) -0.0007(9)
C01J 0.0194(12) 0.0248(13) 0.0124(11) -0.0013(9) 0.0014(9) 0.0004(10)
C01K 0.0200(12) 0.0239(13) 0.0265(12) -0.0005(10) 0.0031(10) -0.0007(10)
C01L 0.0164(12) 0.0255(13) 0.0120(10) 0.0005(9) -0.0002(9) 0.0003(10)
C01M 0.0177(12) 0.0246(13) 0.0152(11) 0.0022(9) 0.0057(9) -0.0003(10)
C01N 0.0407(18) 0.0265(16) 0.0461(18) -0.0091(13) 0.0011(14) -0.0023(13)
C01O 0.0156(12) 0.0142(11) 0.0176(11) -0.0006(9) 0.0040(9) 0.0011(9)
C01P 0.0185(14) 0.0213(13) 0.0135(12) -0.0030(9) 0.0002(10) 0.0005(10)
C01Q 0.053(3) 0.0203(19) 0.082(3) -0.0002(15) 0.019(2) -0.0032(13)
C01R 0.056(2) 0.0238(16) 0.060(2) 0.0089(14) 0.0214(17) -0.0011(14)
C01S 0.072(3) 0.0295(18) 0.0477(19) -0.0065(15) 0.0087(18) 0.0056(17)
C01T 0.056(2) 0.0305(18) 0.051(2) 0.0166(14) -0.0003(16) -0.0029(15)

loop_
_atom_type_symbol
_atom_type_description
_atom_type_scat_dispersion_real
_atom_type_scat_dispersion_imag
_atom_type_scat_source
C C 0.0181 0.0091 'International Tables Vol C Tables 4.2.6.8 and 6.1.1.4'
Eu Eu -8.9294 11.1857 'International Tables Vol C Tables 4.2.6.8 and 6.1.1.4'
N N 0.0311 0.0180 'International Tables Vol C Tables 4.2.6.8 and 6.1.1.4'
O O 0.0492 0.0322 'International Tables Vol C Tables 4.2.6.8 and 6.1.1.4'
H H 0.0000 0.0000 'International Tables Vol C Tables 4.2.6.8 and 6.1.1.4'

loop_
_geom_angle_atom_site_label_1
_geom_angle_atom_site_label_2
_geom_angle_atom_site_label_3
_geom_angle
_geom_angle_site_symmetry_1
_geom_angle_site_symmetry_3
O004 Eu00 O003 157.79(7) . .
O004 Eu00 O00C 102.50(7) . .
O003 Eu00 O00C 80.48(6) . .
O004 Eu00 O008 112.28(6) . 3_566
O003 Eu00 O008 78.06(6) . 3_566
O00C Eu00 O008 134.59(6) . 3_566
O004 Eu00 O00B 84.19(6) . 1_455
O003 Eu00 O00B 80.22(6) . 1_455
O00C Eu00 O00B 140.88(6) . 1_455
O008 Eu00 O00B 72.93(6) 3_566 1_455
O004 Eu00 O00G 74.32(6) . .
O003 Eu00 O00G 85.85(6) . .
O00C Eu00 O00G 72.79(6) . .
O008 Eu00 O00G 143.50(6) 3_566 .
O00B Eu00 O00G 72.15(6) 1_455 .
O004 Eu00 O006 72.52(6) . 3_566
O003 Eu00 O006 129.41(6) . 3_566
O00C Eu00 O006 81.07(7) . 3_566
O008 Eu00 O006 82.48(7) 3_566 3_566
O00B Eu00 O006 136.48(6) 1_455 3_566
O00G Eu00 O006 131.56(6) . 3_566
O004 Eu00 O003 122.08(6) . 3_566
O003 Eu00 O003 79.70(6) . 3_566
O00C Eu00 O003 68.45(6) . 3_566
O008 Eu00 O003 68.62(6) 3_566 3_566
O00B Eu00 O003 139.43(5) 1_455 3_566
O00G Eu00 O003 140.29(6) . 3_566
O006 Eu00 O003 49.71(5) 3_566 3_566
O004 Eu00 C00J 96.82(7) . 3_566
O003 Eu00 C00J 105.02(6) . 3_566
O00C Eu00 C00J 72.99(7) . 3_566
O008 Eu00 C00J 74.68(6) 3_566 3_566
O00B Eu00 C00J 145.27(6) 1_455 3_566
O00G Eu00 C00J 141.64(7) . 3_566
O006 Eu00 C00J 24.40(6) 3_566 3_566
O003 Eu00 C00J 25.31(6) 3_566 3_566
O004 Eu00 Eu00 157.74(5) . 3_566
O003 Eu00 Eu00 43.79(4) . 3_566
O00C Eu00 Eu00 69.08(4) . 3_566
O008 Eu00 Eu00 67.69(4) 3_566 3_566
O00B Eu00 Eu00 115.65(4) 1_455 3_566
O00G Eu00 Eu00 119.86(4) . 3_566
O006 Eu00 Eu00 85.63(4) 3_566 3_566
O003 Eu00 Eu00 35.92(3) 3_566 3_566
C00J Eu00 Eu00 61.23(5) 3_566 3_566
O00A Eu1 O005 155.95(7) . 4_765
O00A Eu1 O007 95.90(6) . 1_554
O005 Eu1 O007 82.68(6) 4_765 1_554
O00A Eu1 O00F 81.42(6) . 1_655
O005 Eu1 O00F 84.80(6) 4_765 1_655
O007 Eu1 O00F 141.26(6) 1_554 1_655
O00A Eu1 O009 118.96(6) . 3_766
O005 Eu1 O009 75.50(6) 4_765 3_766
O007 Eu1 O009 136.07(6) 1_554 3_766
O00F Eu1 O009 74.38(6) 1_655 3_766
O00A Eu1 O00D 73.47(6) . 2
O005 Eu1 O00D 129.58(6) 4_765 2
O007 Eu1 O00D 81.86(7) 1_554 2
O00F Eu1 O00D 132.55(6) 1_655 2
O009 Eu1 O00D 83.46(6) 3_766 2
O00A Eu1 O00E 77.74(6) . .
O005 Eu1 O00E 79.14(6) 4_765 .
O007 Eu1 O00E 70.94(6) 1_554 .
O00F Eu1 O00E 70.74(6) 1_655 .
O009 Eu1 O00E 138.24(6) 3_766 .
O00D Eu1 O00E 137.72(6) 2 .
O00A Eu1 O005 122.69(6) . 2
O005 Eu1 O005 79.29(6) 4_765 2
O007 Eu1 O005 68.64(6) 1_554 2
O00F Eu1 O005 143.68(5) 1_655 2
O009 Eu1 O005 70.10(6) 3_766 2
O00D Eu1 O005 50.40(5) 2 2
O00E Eu1 O005 136.03(5) . 2
O00A Eu1 C00H 97.43(7) . 2
O005 Eu1 C00H 104.96(6) 4_765 2
O007 Eu1 C00H 72.78(7) 1_554 2
O00F Eu1 C00H 145.96(6) 1_655 2
O009 Eu1 C00H 76.70(6) 3_766 2
O00D Eu1 C00H 24.77(6) 2 2
O00E Eu1 C00H 142.62(7) . 2
O005 Eu1 C00H 25.68(6) 2 2
O00A Eu1 C00P 76.75(6) . 1_655
O005 Eu1 C00P 96.12(6) 4_765 1_655
O007 Eu1 C00P 159.20(6) 1_554 1_655
O00F Eu1 C00P 19.44(6) 1_655 1_655
O009 Eu1 C00P 62.35(6) 3_766 1_655
O00D Eu1 C00P 113.72(6) 2 1_655
O00E Eu1 C00P 88.40(6) . 1_655
O005 Eu1 C00P 131.71(6) 2 1_655
C00H Eu1 C00P 127.05(6) 2 1_655
O00A Eu1 Eu1 157.80(5) . 3_765
O005 Eu1 Eu1 42.84(4) 4_765 3_765
O007 Eu1 Eu1 70.79(4) 1_554 3_765
O00F Eu1 Eu1 120.19(4) 1_655 3_765
O009 Eu1 Eu1 67.24(4) 3_766 3_765
O00D Eu1 Eu1 86.79(4) 2 3_765
O00E Eu1 Eu1 112.59(4) . 3_765
O005 Eu1 Eu1 36.44(3) 2 3_765
C00H Eu1 Eu1 62.12(5) 2 3_765
C00P Eu1 Eu1 121.66(4) 1_655 3_765
C00J O003 Eu00 172.80(17) . .
C00J O003 Eu00 86.89(14) . 3_566
Eu00 O003 Eu00 100.30(6) . 3_566
C00P O004 Eu00 153.90(17) . .
C00H O005 Eu1 170.88(17) . 4_466
C00H O005 Eu1 88.36(14) . 2_545
Eu1 O005 Eu1 100.71(6) 4_466 2_545
C00J O006 Eu00 101.66(15) . 3_566
C00X O007 Eu1 133.69(18) . 1_556
C00N O008 Eu00 133.64(16) . 3_566
C00X O009 Eu1 136.09(16) . 3_766
C00M O00A Eu1 169.74(17) . .
C00M O00B Eu00 130.01(16) . 1_655
C00N O00C Eu00 135.36(17) . .
C00H O00D Eu1 99.53(15) . 2_545
C010 O00E Eu1 124.48(17) . .
C00P O00F Eu1 121.67(15) . 1_455
C01K O00G Eu00 133.17(17) . .
O00D C00H O005 121.5(2) . .
O00D C00H C00Q 119.3(2) . .
O005 C00H C00Q 119.2(2) . .
O00D C00H Eu1 55.70(13) . 2_545
O005 C00H Eu1 65.96(13) . 2_545
C00Q C00H Eu1 173.90(17) . 2_545
C010 N00I C01R 121.0(2) . .
C010 N00I C01N 121.4(2) . .
C01R N00I C01N 117.6(2) . .
O006 C00J O003 121.7(2) . .
O006 C00J C00L 118.8(2) . .
O003 C00J C00L 119.4(2) . .
O006 C00J Eu00 53.94(13) . 3_566
O003 C00J Eu00 67.80(13) . 3_566
C00L C00J Eu00 172.75(16) . 3_566
C015 N00K C01Q 120.9(3) . .
C015 N00K C019 121.7(3) . .
C01Q N00K C019 117.4(2) . .
C00S C00L C014 120.3(2) . .
C00S C00L C00J 120.5(2) . .
C014 C00L C00J 119.2(2) . .
O00B C00M O00A 124.8(2) . .
O00B C00M C00V 119.2(2) . .
O00A C00M C00V 116.0(2) . .
O008 C00N O00C 125.2(3) . .
O008 C00N C00Y 117.8(2) . .
O00C C00N C00Y 117.0(2) . .
O004 C00P O00F 124.2(2) . .
O004 C00P C01D 117.2(2) . .
O00F C00P C01D 118.5(2) . .
O004 C00P Eu1 91.57(14) . 1_455
O00F C00P Eu1 38.89(11) . 1_455
C01D C00P Eu1 140.83(15) . 1_455
C012 C00Q C01C 120.3(2) . .
C012 C00Q C00H 120.0(2) . .
C01C C00Q C00H 119.7(2) . .
C01K N00R C01T 121.5(3) . .
C01K N00R C01S 121.5(2) . .
C01T N00R C01S 116.9(3) . .
C00L C00S C00U 120.4(2) . .
C01F C00T C011 120.7(2) . .
C00S C00U C013 122.2(2) . .
C00S C00U C00Z 119.3(2) . .
C013 C00U C00Z 118.5(3) . .
C01G C00V C01B 120.5(2) . .
C01G C00V C00M 119.8(2) . .
C01B C00V C00M 119.5(2) . .
C014 C00W C00Z 120.9(2) . .
O009 C00X O007 125.6(3) . .
O009 C00X C011 117.5(2) . .
O007 C00X C011 116.9(2) . .
C01E C00Y C01P 119.8(2) . .
C01E C00Y C00N 120.4(2) . .
C01P C00Y C00N 119.7(2) . .
C012 C00Z C00W 122.1(2) . .
C012 C00Z C00U 119.3(2) . .
C00W C00Z C00U 118.7(3) . .
O00E C010 N00I 125.2(2) . .
C01H C011 C00T 119.7(2) . .
C01H C011 C00X 121.0(2) . .
C00T C011 C00X 119.1(2) . .
C00Q C012 C00Z 120.5(2) . .
C01C C013 C00U 121.2(2) . .
C00W C014 C00L 120.5(2) . .
O00O C015 N00K 124.9(3) . .
C01D C016 C01O 120.8(2) . .
C01F C017 C01E 122.2(2) . .
C01F C017 C01I 118.7(3) . .
C01E C017 C01I 119.1(3) . .
C01P C018 C01I 120.9(2) . .
C01G C01A C01L 122.4(2) . .
C01G C01A C01O 118.5(2) . .
C01L C01A C01O 119.1(2) . .
C01J C01B C00V 120.2(2) . .
C013 C01C C00Q 120.3(2) . .
C016 C01D C01M 120.3(2) . .
C016 C01D C00P 117.8(2) . .
C01M C01D C00P 121.4(2) . .
C00Y C01E C017 120.9(2) . .
C00T C01F C017 120.9(2) . .
C00V C01G C01A 120.5(2) . .
C011 C01H C01I 120.8(3) . .
C01H C01I C018 122.3(2) . .
C01H C01I C017 119.1(3) . .
C018 C01I C017 118.6(3) . .
C01B C01J C01O 120.5(2) . .
O00G C01K N00R 123.6(2) . .
C01M C01L C01A 120.8(2) . .
C01L C01M C01D 120.1(2) . .
C016 C01O C01J 121.4(2) . .
C016 C01O C01A 118.8(2) . .
C01J C01O C01A 119.7(2) . .
C018 C01P C00Y 120.7(2) . .

loop_
_geom_bond_atom_site_label_1
_geom_bond_atom_site_label_2
_geom_bond_distance
_geom_bond_site_symmetry_2
Eu00 O004 2.2627(17) .
Eu00 O003 2.3329(16) .
Eu00 O00C 2.3680(18) .
Eu00 O008 2.3680(17) 3_566
Eu00 O00B 2.3798(17) 1_455
Eu00 O00G 2.4319(18) .
Eu00 O006 2.4496(18) 3_566
Eu00 O003 2.7518(18) 3_566
Eu00 C00J 2.968(2) 3_566
Eu00 Eu00 3.9127(2) 3_566
Eu1 O00A 2.2636(16) .
Eu1 O005 2.3442(16) 4_765
Eu1 O007 2.3600(19) 1_554
Eu1 O00F 2.3774(16) 1_655
Eu1 O009 2.3873(17) 3_766
Eu1 O00D 2.4605(18) 2
Eu1 O00E 2.4769(18) .
Eu1 O005 2.6836(17) 2
Eu1 C00H 2.937(2) 2
Eu1 C00P 3.223(2) 1_655
Eu1 Eu1 3.8776(2) 3_765
O003 C00J 1.271(3) .
O004 C00P 1.254(3) .
O005 C00H 1.273(3) .
O006 C00J 1.252(3) .
O007 C00X 1.258(3) .
O008 C00N 1.259(3) .
O009 C00X 1.257(3) .
O00A C00M 1.256(3) .
O00B C00M 1.251(3) .
O00C C00N 1.260(3) .
O00D C00H 1.248(3) .
O00E C010 1.234(3) .
O00F C00P 1.261(3) .
O00G C01K 1.235(3) .
C00H C00Q 1.505(3) .
N00I C010 1.329(3) .
N00I C01R 1.452(4) .
N00I C01N 1.456(4) .
C00J C00L 1.504(3) .
N00K C015 1.335(4) .
N00K C01Q 1.443(5) .
N00K C019 1.445(3) .
C00L C00S 1.375(3) .
C00L C014 1.418(3) .
C00M C00V 1.502(3) .
C00N C00Y 1.509(4) .
O00O C015 1.230(4) .
C00P C01D 1.495(3) .
C00Q C012 1.377(3) .
C00Q C01C 1.416(3) .
N00R C01K 1.320(3) .
N00R C01T 1.454(3) .
N00R C01S 1.454(4) .
C00S C00U 1.419(3) .
C00T C01F 1.364(4) .
C00T C011 1.421(4) .
C00U C013 1.425(3) .
C00U C00Z 1.425(4) .
C00V C01G 1.377(3) .
C00V C01B 1.416(3) .
C00W C014 1.361(3) .
C00W C00Z 1.424(3) .
C00X C011 1.513(4) .
C00Y C01E 1.372(4) .
C00Y C01P 1.416(4) .
C00Z C012 1.420(3) .
C011 C01H 1.371(4) .
C013 C01C 1.362(3) .
C016 C01D 1.375(3) .
C016 C01O 1.409(3) .
C017 C01F 1.420(4) .
C017 C01E 1.420(4) .
C017 C01I 1.424(4) .
C018 C01P 1.366(4) .
C018 C01I 1.423(4) .
C01A C01G 1.413(3) .
C01A C01L 1.420(3) .
C01A C01O 1.428(4) .
C01B C01J 1.364(3) .
C01D C01M 1.418(3) .
C01H C01I 1.421(4) .
C01J C01O 1.412(3) .
C01L C01M 1.364(3) .
